data_1101184
loop_
_publ_author_name
'Ouellette, Wayne'
'Yu, Ming Hui'
'O'Connor, Charles J.'
'Zubieta, Jon'

_publ_section_title
;
 Structural Diversity of the Oxovanadium Organodiphosphonate System:
 A Platform for the Design of Void Channels
;
_journal_issue 8
_journal_name_full 'Inorganic Chemistry'
_journal_page_first 3224
_journal_page_last 3239
_journal_paper_doi 10.1021/ic0517422
_journal_volume 45
_journal_year 2006
_chemical_formula_sum 'C5.5 H16 N O9.5 P2 V2'
_chemical_formula_weight 412.01
_space_group_IT_number 15
_symmetry_cell_setting monoclinic
_symmetry_space_group_name_Hall '-C 2yc'
_symmetry_space_group_name_H-M 'C 1 2/c 1'
_cell_angle_alpha 90.00
_cell_angle_beta 103.328(2)
_cell_angle_gamma 90.00
_cell_formula_units_Z 8
_cell_length_a 15.712(1)
_cell_length_b 10.030(1)
_cell_length_c 18.656(2)
_cell_measurement_temperature 90(2)
_cell_volume 2861.0(5)
_diffrn_ambient_temperature 90(2)
_exptl_crystal_density_diffrn 1.913
_cod_depositor_comments
;
The following automatic conversions were performed:
'_symmetry_cell_setting' value 'Monoclinic' changed to 'monoclinic'
according to '/home/saulius/struct/CIF-dictionaries/cif_core.dic'
dictionary named 'cif_core.dic' version 2.4.1 from 2010-06-29.

Automatic conversion script
Id: cif_fix_enum 1527 2010-12-29 10:47:43Z saulius 
;
_cod_original_sg_symbol_H-M 'C 2/c'
_cod_original_formula_sum 'C5.50 H16 N O9.50 P2 V2'
_cod_database_code 1101184

loop_
_symmetry_equiv_pos_as_xyz
'x, y, z'
'-x, y, -z+1/2'
'x+1/2, y+1/2, z'
'-x+1/2, y+1/2, -z+1/2'
'-x, -y, -z'
'x, -y, z-1/2'
'-x+1/2, -y+1/2, -z'
'x+1/2, -y+1/2, z-1/2'

loop_
_atom_site_label
_atom_site_type_symbol
_atom_site_fract_x
_atom_site_fract_y
_atom_site_fract_z
_atom_site_U_iso_or_equiv
_atom_site_adp_type
_atom_site_occupancy
_atom_site_symmetry_multiplicity
_atom_site_calc_flag
_atom_site_refinement_flags
_atom_site_disorder_assembly
_atom_site_disorder_group
O91 O 0.0896(8) 0.5117(12) 0.0101(6) 0.093(4) Uani 0.50 1 d P . .
V1 V 0.16272(4) 0.11690(5) 0.08371(3) 0.01463(14) Uani 1 1 d . . .
V2 V 0.24588(4) 0.04224(5) 0.28392(3) 0.01517(14) Uani 1 1 d . . .
P1 P 0.15956(6) -0.17215(8) 0.16288(4) 0.01515(18) Uani 1 1 d . . .
P2 P 0.29416(6) 0.37877(8) 0.07898(4) 0.01508(18) Uani 1 1 d . . .
O1 O 0.20269(17) 0.0005(2) 0.37129(13) 0.0206(5) Uani 1 1 d . . .
O2 O 0.34031(19) -0.0210(3) 0.29084(18) 0.0351(7) Uani 1 1 d . . .
O3 O 0.27184(17) 0.2185(2) 0.33165(14) 0.0222(5) Uani 1 1 d . . .
O4 O 0.16691(18) -0.1013(3) 0.23618(14) 0.0241(5) Uani 1 1 d . . .
O5 O 0.2109(2) 0.1415(3) 0.19037(15) 0.0297(7) Uani 1 1 d . . .
O6 O 0.16827(18) -0.0766(2) 0.10163(13) 0.0222(5) Uani 1 1 d . . .
O7 O 0.05983(18) 0.1473(3) 0.06266(17) 0.0303(6) Uani 1 1 d . . .
O8 O 0.20081(18) 0.0677(2) -0.00404(13) 0.0222(5) Uani 1 1 d . . .
O9 O 0.21103(16) 0.2981(2) 0.07550(14) 0.0211(5) Uani 1 1 d . . .
N1A N 0.8388(7) 0.2197(5) 0.0419(4) 0.071(3) Uani 0.65 1 d P . .
H1A' H 0.8522 0.1471 0.0697 0.107 Uiso 0.50 1 calc PR . .
H1B' H 0.8598 0.2117 0.0017 0.107 Uiso 0.50 1 calc PR . .
H1C' H 0.7809 0.2288 0.0289 0.107 Uiso 0.50 1 calc PR . .
N1B N 0.9993(7) 0.3790(11) 0.1222(6) 0.027(2) Uani 0.35 1 d P . .
H1D' H 1.0498 0.4142 0.1462 0.040 Uiso 0.50 1 calc PR . .
H1E' H 0.9742 0.4329 0.0855 0.040 Uiso 0.50 1 calc PR . .
H1F' H 1.0091 0.2999 0.1040 0.040 Uiso 0.50 1 calc PR . .
C1 C 0.0528(2) -0.2480(4) 0.1397(2) 0.0233(7) Uani 1 1 d . . .
H1A H 0.0479 -0.2995 0.0949 0.028 Uiso 1 1 calc R . .
H1B H 0.0481 -0.3097 0.1786 0.028 Uiso 1 1 calc R . .
C2 C -0.0240(2) -0.1508(4) 0.1283(2) 0.0247(7) Uani 1 1 d . . .
H2A H -0.0226 -0.0929 0.0870 0.030 Uiso 1 1 calc R . .
H2B H -0.0184 -0.0956 0.1718 0.030 Uiso 1 1 calc R . .
C3 C 0.3878(2) 0.2749(3) 0.1135(2) 0.0225(7) Uani 1 1 d . . .
H3A H 0.3815 0.2335 0.1589 0.027 Uiso 1 1 calc R . .
H3B H 0.3888 0.2043 0.0782 0.027 Uiso 1 1 calc R . .
C4A C 0.9583(4) 0.2533(5) 0.2184(3) 0.0514(13) Uani 1 1 d . . .
H4A1 H 0.9574 0.1714 0.1906 0.062 Uiso 1 1 calc R . .
H4A2 H 0.9078 0.2516 0.2402 0.062 Uiso 1 1 calc R . .
C5 C 0.9480(7) 0.3645(11) 0.1670(7) 0.088(3) Uani 1 1 d . . .
C6 C 0.8797(7) 0.3442(10) 0.0863(6) 0.042(2) Uani 0.50 1 d P . .
H6A H 0.8294 0.3979 0.0899 0.051 Uiso 0.50 1 calc PR . .
H6B H 0.9073 0.3917 0.0525 0.051 Uiso 0.50 1 calc PR . .
H5A H 0.975(3) 0.360(5) 0.138(3) 0.000(12) Uiso 1 1 d . . .
H5B H 0.946(7) 0.454(12) 0.184(6) 0.13(4) Uiso 1 1 d . . .
H5' H 0.218(4) 0.198(6) 0.194(3) 0.030(17) Uiso 1 1 d . . .

loop_
_atom_site_aniso_label
_atom_site_aniso_U_11
_atom_site_aniso_U_22
_atom_site_aniso_U_33
_atom_site_aniso_U_23
_atom_site_aniso_U_13
_atom_site_aniso_U_12
O91 0.091(8) 0.105(8) 0.066(6) -0.021(6) -0.017(5) 0.060(7)
V1 0.0187(3) 0.0138(3) 0.0124(3) 0.00116(18) 0.0057(2) -0.00002(19)
V2 0.0193(3) 0.0143(3) 0.0128(3) -0.00079(19) 0.0055(2) -0.0004(2)
P1 0.0199(4) 0.0131(4) 0.0123(4) 0.0002(3) 0.0034(3) -0.0007(3)
P2 0.0209(4) 0.0134(4) 0.0119(4) 0.0002(3) 0.0056(3) -0.0007(3)
O1 0.0323(13) 0.0176(11) 0.0144(11) 0.0025(9) 0.0102(10) 0.0031(10)
O2 0.0269(14) 0.0386(16) 0.0405(17) -0.0078(13) 0.0094(13) 0.0077(12)
O3 0.0226(12) 0.0196(12) 0.0254(13) -0.0054(10) 0.0077(10) -0.0028(10)
O4 0.0350(14) 0.0226(12) 0.0168(12) -0.0052(9) 0.0104(10) -0.0105(11)
O5 0.057(2) 0.0159(14) 0.0147(12) 0.0005(10) 0.0060(12) -0.0091(13)
O6 0.0382(14) 0.0150(11) 0.0144(11) 0.0020(9) 0.0085(10) 0.0020(10)
O7 0.0227(13) 0.0297(14) 0.0397(16) 0.0015(12) 0.0099(12) 0.0014(11)
O8 0.0375(14) 0.0181(11) 0.0138(11) 0.0012(9) 0.0119(10) 0.0007(10)
O9 0.0240(12) 0.0169(11) 0.0228(12) 0.0007(9) 0.0061(10) -0.0034(9)
N1A 0.176(9) 0.012(2) 0.055(4) -0.019(3) 0.087(5) -0.040(4)
N1B 0.024(5) 0.033(5) 0.030(5) 0.001(4) 0.020(4) -0.006(4)
C1 0.0211(16) 0.0190(16) 0.0285(18) -0.0030(13) 0.0028(14) -0.0017(13)
C2 0.0199(16) 0.0218(17) 0.0303(19) 0.0006(14) 0.0017(14) 0.0010(13)
C3 0.0236(17) 0.0171(15) 0.0259(18) 0.0027(13) 0.0037(14) 0.0011(13)
C4A 0.052(3) 0.040(3) 0.064(4) -0.005(2) 0.016(3) -0.007(2)
C5 0.070(6) 0.067(5) 0.111(8) 0.035(5) -0.013(5) -0.022(4)
C6 0.040(5) 0.033(5) 0.053(6) 0.001(4) 0.009(4) -0.001(4)

loop_
_geom_bond_atom_site_label_1
_geom_bond_atom_site_label_2
_geom_bond_distance
_geom_bond_site_symmetry_2
_geom_bond_publ_flag
V1 O7 1.603(3) . ?
V1 O8 1.932(3) . ?
V1 O6 1.968(3) . ?
V1 O5 1.975(3) . ?
V1 O9 1.989(3) . ?
V2 O2 1.591(3) . ?
V2 O1 1.950(3) . ?
V2 O4 1.974(3) . ?
V2 O5 1.974(3) . ?
V2 O3 1.979(3) . ?
P1 O6 1.521(3) . ?
P1 O4 1.522(3) . ?
P1 O3 1.524(3) 4_545 ?
P1 C1 1.801(4) . ?
P2 O8 1.516(3) 7 ?
P2 O9 1.525(3) . ?
P2 O1 1.527(3) 4 ?
P2 C3 1.797(4) . ?
O1 P2 1.527(3) 4_545 ?
O3 P1 1.524(3) 4 ?
O8 P2 1.516(3) 7 ?
N1A C6 1.554(11) . ?
N1B C5 1.297(15) . ?
C1 C2 1.527(5) . ?
C2 C3 1.541(5) 3_445 ?
C3 C2 1.541(5) 3 ?
C4A C5 1.455(10) . ?
C4A C4A 1.549(12) 2_755 ?
C5 C6 1.648(15) . ?
